data_7214754
loop_
_publ_author_name
'Yong, Guo-Ping'
'Zhang, Yi-Man'
'Zhang, Bei'

_publ_section_title
;
 Hydrothermal syntheses, crystal structures and properties of novel
 quinone biradical and mixed-valence copper coordination polymer with
 semiquinone radical ligand generated in situ
;
_journal_issue 24
_journal_name_full CrystEngComm
_journal_page_first 8620
_journal_paper_doi 10.1039/c2ce26418h
_journal_volume 14
_journal_year 2012
_chemical_formula_sum 'C16 H8 N4 O2'
_chemical_formula_weight 288.26
_chemical_name_systematic
;
?
;
_space_group_IT_number 14
_symmetry_cell_setting monoclinic
_symmetry_space_group_name_Hall '-P 2ybc'
_symmetry_space_group_name_H-M 'P 1 21/c 1'
_atom_sites_solution_hydrogens geom
_atom_sites_solution_primary direct
_atom_sites_solution_secondary difmap
_audit_creation_method SHELXL-97
_cell_angle_alpha 90.00
_cell_angle_beta 96.218(3)
_cell_angle_gamma 90.00
_cell_formula_units_Z 2
_cell_length_a 3.78300(10)
_cell_length_b 13.7734(3)
_cell_length_c 11.4497(3)
_cell_measurement_reflns_used 1619
_cell_measurement_temperature 291(2)
_cell_measurement_theta_max 69.2813
_cell_measurement_theta_min 3.2060
_cell_volume 593.07(3)
_computing_cell_refinement 'CrysAlisPro (Oxford Diffraction Ltd.)'
_computing_data_collection 'CrysAlisPro (Oxford Diffraction Ltd.)'
_computing_data_reduction 'CrysAlisPro (Oxford Diffraction Ltd.)'
_computing_structure_refinement 'SHELXL-97 (Sheldrick, 1997)'
_computing_structure_solution 'SHELXS-97 (Sheldrick, 1997)'
_diffrn_ambient_temperature 291(2)
_diffrn_detector_area_resol_mean 15.9149
_diffrn_measured_fraction_theta_full 0.992
_diffrn_measured_fraction_theta_max 0.992
_diffrn_measurement_device_type 'Gemini S Ultra, Oxford Diffraction'
_diffrn_measurement_method '\w scans'
_diffrn_radiation_monochromator mirror
_diffrn_radiation_source 'Enhance Ultra (Cu) X-ray Source'
_diffrn_radiation_type CuK\a
_diffrn_radiation_wavelength 1.54184
_diffrn_reflns_av_R_equivalents 0.0128
_diffrn_reflns_av_sigmaI/netI 0.0189
_diffrn_reflns_limit_h_max 3
_diffrn_reflns_limit_h_min -4
_diffrn_reflns_limit_k_max 15
_diffrn_reflns_limit_k_min -16
_diffrn_reflns_limit_l_max 13
_diffrn_reflns_limit_l_min -12
_diffrn_reflns_number 1921
_diffrn_reflns_theta_full 66.54
_diffrn_reflns_theta_max 66.54
_diffrn_reflns_theta_min 6.43
_exptl_absorpt_coefficient_mu 0.925
_exptl_absorpt_correction_T_max 0.781
_exptl_absorpt_correction_T_min 0.772
_exptl_absorpt_correction_type multi-scan
_exptl_absorpt_process_details
;
CrysAlisPro, Oxford Diffraction Ltd.,
Version 1.171.34.40 (release 27-08-2010 CrysAlis171 .NET)
(compiled Aug 27 2010,11:50:40)
Empirical absorption correction using spherical harmonics,
implemented in SCALE3 ABSPACK scaling algorithm.
;
_exptl_crystal_colour brown
_exptl_crystal_density_diffrn 1.614
_exptl_crystal_density_method 'not measured'
_exptl_crystal_description block
_exptl_crystal_F_000 296
_exptl_crystal_size_max 0.32
_exptl_crystal_size_mid 0.31
_exptl_crystal_size_min 0.28
_refine_diff_density_max 0.203
_refine_diff_density_min -0.147
_refine_diff_density_rms 0.036
_refine_ls_extinction_method none
_refine_ls_goodness_of_fit_ref 1.020
_refine_ls_hydrogen_treatment constr
_refine_ls_matrix_type full
_refine_ls_number_parameters 100
_refine_ls_number_reflns 1043
_refine_ls_number_restraints 0
_refine_ls_restrained_S_all 1.020
_refine_ls_R_factor_all 0.0399
_refine_ls_R_factor_gt 0.0384
_refine_ls_shift/su_max 0.001
_refine_ls_shift/su_mean 0.000
_refine_ls_structure_factor_coef Fsqd
_refine_ls_weighting_details 'calc w=1/[\s^2^(Fo^2^)+(0.0549P)^2^+0.2250P] where P=(Fo^2^+2Fc^2^)/3'
_refine_ls_weighting_scheme calc
_refine_ls_wR_factor_gt 0.1005
_refine_ls_wR_factor_ref 0.1024
_reflns_number_gt 986
_reflns_number_total 1043
_reflns_threshold_expression >2sigma(I)
_cod_data_source_file c2ce26418h.txt
_cod_data_source_block 1
_cod_original_sg_symbol_H-M 'P 21/c'
_cod_database_code 7214754

loop_
_symmetry_equiv_pos_as_xyz
'x, y, z'
'-x, y+1/2, -z+1/2'
'-x, -y, -z'
'x, -y-1/2, z-1/2'

loop_
_atom_site_label
_atom_site_type_symbol
_atom_site_fract_x
_atom_site_fract_y
_atom_site_fract_z
_atom_site_U_iso_or_equiv
_atom_site_adp_type
_atom_site_occupancy
_atom_site_symmetry_multiplicity
_atom_site_calc_flag
_atom_site_refinement_flags
C6 C 0.3986(4) 0.09431(11) 0.97384(13) 0.0356(4) Uani 1 1 d .
O1 O 0.9158(3) -0.04206(8) 1.20567(10) 0.0475(4) Uani 1 1 d .
N2 N 0.3358(3) 0.19341(9) 0.97453(11) 0.0353(3) Uani 1 1 d .
N1 N 0.6631(4) 0.15575(9) 1.14650(12) 0.0393(4) Uani 1 1 d .
C8 C 0.7255(4) -0.02411(11) 1.11475(13) 0.0359(4) Uani 1 1 d .
C2 C 0.4709(4) 0.32694(12) 1.10685(15) 0.0416(4) Uani 1 1 d .
H2A H 0.5743 0.3519 1.1779 0.050 Uiso 1 1 calc R
C5 C 0.1625(4) 0.25400(12) 0.89204(14) 0.0409(4) Uani 1 1 d .
H5A H 0.0620 0.2297 0.8202 0.049 Uiso 1 1 calc R
C1 C 0.4986(4) 0.22761(11) 1.08148(13) 0.0365(4) Uani 1 1 d .
C7 C 0.5993(4) 0.07552(11) 1.08037(13) 0.0354(4) Uani 1 1 d .
C3 C 0.2902(4) 0.38601(12) 1.02576(16) 0.0459(4) Uani 1 1 d .
H3A H 0.2655 0.4516 1.0426 0.055 Uiso 1 1 calc R
C4 C 0.1402(5) 0.34933(12) 0.91680(16) 0.0455(4) Uani 1 1 d .
H4A H 0.0248 0.3912 0.8614 0.055 Uiso 1 1 calc R

loop_
_atom_site_aniso_label
_atom_site_aniso_U_11
_atom_site_aniso_U_22
_atom_site_aniso_U_33
_atom_site_aniso_U_23
_atom_site_aniso_U_13
_atom_site_aniso_U_12
C6 0.0367(7) 0.0326(8) 0.0370(8) 0.0014(6) 0.0024(6) 0.0012(6)
O1 0.0588(7) 0.0424(7) 0.0376(6) 0.0027(5) -0.0116(5) 0.0002(5)
N2 0.0365(7) 0.0329(7) 0.0364(7) -0.0001(5) 0.0031(5) 0.0000(5)
N1 0.0428(7) 0.0366(7) 0.0372(7) -0.0026(5) -0.0009(6) -0.0011(5)
C8 0.0356(7) 0.0395(8) 0.0319(7) 0.0029(6) 0.0006(6) -0.0007(6)
C2 0.0426(8) 0.0399(9) 0.0421(9) -0.0056(7) 0.0031(7) -0.0017(7)
C5 0.0412(8) 0.0434(9) 0.0372(8) 0.0047(7) 0.0004(7) 0.0030(7)
C1 0.0356(8) 0.0375(8) 0.0360(8) 0.0009(6) 0.0023(6) 0.0002(6)
C7 0.0366(7) 0.0351(8) 0.0342(8) -0.0017(6) 0.0020(6) -0.0024(6)
C3 0.0462(9) 0.0337(8) 0.0580(11) -0.0009(7) 0.0071(8) 0.0034(7)
C4 0.0468(9) 0.0403(9) 0.0489(10) 0.0063(7) 0.0030(7) 0.0072(7)

loop_
_atom_type_symbol
_atom_type_description
_atom_type_scat_dispersion_real
_atom_type_scat_dispersion_imag
_atom_type_scat_source
C C 0.0181 0.0091 'International Tables Vol C Tables 4.2.6.8 and 6.1.1.4'
H H 0.0000 0.0000 'International Tables Vol C Tables 4.2.6.8 and 6.1.1.4'
N N 0.0311 0.0180 'International Tables Vol C Tables 4.2.6.8 and 6.1.1.4'
O O 0.0492 0.0322 'International Tables Vol C Tables 4.2.6.8 and 6.1.1.4'

loop_
_geom_angle_atom_site_label_1
_geom_angle_atom_site_label_2
_geom_angle_atom_site_label_3
_geom_angle
_geom_angle_site_symmetry_1
_geom_angle_site_symmetry_3
N2 C6 C7 104.84(13) . .
N2 C6 C8 128.42(13) . 3_657
C7 C6 C8 126.70(14) . 3_657
C5 N2 C6 131.63(13) . .
C5 N2 C1 122.17(14) . .
C6 N2 C1 106.19(12) . .
C7 N1 C1 104.35(13) . .
O1 C8 C6 125.36(15) . 3_657
O1 C8 C7 123.48(15) . .
C6 C8 C7 111.14(13) 3_657 .
C3 C2 C1 118.96(15) . .
C3 C2 H2A 120.5 . .
C1 C2 H2A 120.5 . .
C4 C5 N2 118.92(15) . .
C4 C5 H5A 120.5 . .
N2 C5 H5A 120.5 . .
N1 C1 N2 111.76(13) . .
N1 C1 C2 129.83(15) . .
N2 C1 C2 118.41(14) . .
N1 C7 C6 112.86(14) . .
N1 C7 C8 125.02(14) . .
C6 C7 C8 122.12(14) . .
C2 C3 C4 120.96(16) . .
C2 C3 H3A 119.5 . .
C4 C3 H3A 119.5 . .
C5 C4 C3 120.52(16) . .
C5 C4 H4A 119.7 . .
C3 C4 H4A 119.7 . .

loop_
_geom_bond_atom_site_label_1
_geom_bond_atom_site_label_2
_geom_bond_distance
_geom_bond_site_symmetry_2
C6 N2 1.386(2) .
C6 C7 1.389(2) .
C6 C8 1.442(2) 3_657
O1 C8 1.2251(19) .
N2 C5 1.3728(19) .
N2 C1 1.3917(19) .
N1 C7 1.3465(19) .
N1 C1 1.349(2) .
C8 C6 1.442(2) 3_657
C8 C7 1.492(2) .
C2 C3 1.362(2) .
C2 C1 1.405(2) .
C2 H2A 0.9300 .
C5 C4 1.348(2) .
C5 H5A 0.9300 .
C3 C4 1.407(3) .
C3 H3A 0.9300 .
C4 H4A 0.9300 .

loop_
_geom_torsion_atom_site_label_1
_geom_torsion_atom_site_label_2
_geom_torsion_atom_site_label_3
_geom_torsion_atom_site_label_4
_geom_torsion
_geom_torsion_site_symmetry_1
C7 C6 N2 C5 177.78(15) .
C8 C6 N2 C5 -4.4(3) 3_657
C7 C6 N2 C1 -0.65(15) .
C8 C6 N2 C1 177.20(15) 3_657
C6 N2 C5 C4 179.82(16) .
C1 N2 C5 C4 -2.0(2) .
C7 N1 C1 N2 -0.74(17) .
C7 N1 C1 C2 178.95(16) .
C5 N2 C1 N1 -177.72(13) .
C6 N2 C1 N1 0.89(17) .
C5 N2 C1 C2 2.6(2) .
C6 N2 C1 C2 -178.84(14) .
C3 C2 C1 N1 179.60(16) .
C3 C2 C1 N2 -0.7(2) .
C1 N1 C7 C6 0.31(17) .
C1 N1 C7 C8 -179.61(14) .
N2 C6 C7 N1 0.23(17) .
C8 C6 C7 N1 -177.67(14) 3_657
N2 C6 C7 C8 -179.86(13) .
C8 C6 C7 C8 2.2(3) 3_657
O1 C8 C7 N1 -3.5(2) .
C6 C8 C7 N1 177.97(14) 3_657
O1 C8 C7 C6 176.64(14) .
C6 C8 C7 C6 -1.9(2) 3_657
C1 C2 C3 C4 -1.6(2) .
N2 C5 C4 C3 -0.4(2) .
C2 C3 C4 C5 2.2(3) .
